data_4083300
loop_
_publ_author_name
'Zhang, Xiaolei'
'Zou, Xiaodong'
'Yan, Hong'

_publ_section_title
;
 Synthesis of Boron-Fused 1,4-Dithiin via Cobalt-Mediated Disulfuration of
 Alkyne at theo-Carborane-9,12-dithiolate Unit
;
_journal_issue 10
_journal_name_full Organometallics
_journal_page_first 2661
_journal_paper_doi 10.1021/om500411b
_journal_volume 33
_journal_year 2014
_chemical_formula_sum 'C11 H16 B10 O S2'
_chemical_formula_weight 336.46
_chemical_name_systematic
; 
 ? 
;
_space_group_IT_number 14
_symmetry_cell_setting monoclinic
_symmetry_space_group_name_Hall '-P 2yn'
_symmetry_space_group_name_H-M 'P 1 21/n 1'
_atom_sites_solution_hydrogens geom
_atom_sites_solution_primary direct
_atom_sites_solution_secondary difmap
_audit_creation_method SHELXL-97
_cell_angle_alpha 90.00
_cell_angle_beta 94.310(2)
_cell_angle_gamma 90.00
_cell_formula_units_Z 4
_cell_length_a 11.0151(13)
_cell_length_b 12.5230(15)
_cell_length_c 12.7305(15)
_cell_measurement_temperature 296(2)
_cell_volume 1751.1(4)
_computing_structure_refinement 'SHELXL-97 (Sheldrick, 1997)'
_computing_structure_solution 'SHELXS-97 (Sheldrick, 1990)'
_diffrn_ambient_temperature 296(2)
_diffrn_measured_fraction_theta_full 0.994
_diffrn_measured_fraction_theta_max 0.994
_diffrn_radiation_monochromator graphite
_diffrn_radiation_source 'fine-focus sealed tube'
_diffrn_radiation_type MoK\a
_diffrn_radiation_wavelength 0.71073
_diffrn_reflns_av_R_equivalents 0.0782
_diffrn_reflns_av_sigmaI/netI 0.0565
_diffrn_reflns_limit_h_max 13
_diffrn_reflns_limit_h_min -13
_diffrn_reflns_limit_k_max 15
_diffrn_reflns_limit_k_min -15
_diffrn_reflns_limit_l_max 15
_diffrn_reflns_limit_l_min -10
_diffrn_reflns_number 9429
_diffrn_reflns_theta_full 26.00
_diffrn_reflns_theta_max 26.00
_diffrn_reflns_theta_min 2.28
_exptl_absorpt_coefficient_mu 0.297
_exptl_crystal_density_diffrn 1.276
_exptl_crystal_density_method 'not measured'
_exptl_crystal_F_000 688
_refine_diff_density_max 0.368
_refine_diff_density_min -0.290
_refine_diff_density_rms 0.052
_refine_ls_extinction_method none
_refine_ls_goodness_of_fit_ref 1.067
_refine_ls_hydrogen_treatment mixed
_refine_ls_matrix_type full
_refine_ls_number_parameters 217
_refine_ls_number_reflns 3424
_refine_ls_number_restraints 0
_refine_ls_restrained_S_all 1.067
_refine_ls_R_factor_all 0.0539
_refine_ls_R_factor_gt 0.0453
_refine_ls_shift/su_max 0.000
_refine_ls_shift/su_mean 0.000
_refine_ls_structure_factor_coef Fsqd
_refine_ls_weighting_details 'calc w=1/[\s^2^(Fo^2^)+(0.0861P)^2^+0.0000P] where P=(Fo^2^+2Fc^2^)/3'
_refine_ls_weighting_scheme calc
_refine_ls_wR_factor_gt 0.1359
_refine_ls_wR_factor_ref 0.1427
_reflns_number_gt 2771
_reflns_number_total 3424
_reflns_threshold_expression >2sigma(I)
_cod_data_source_file om500411b_si_002.cif
_cod_data_source_block 2110510a_0m
_cod_depositor_comments
;
The following automatic conversions were performed:

'_symmetry_cell_setting' value 'Monoclinic' changed to 'monoclinic'
according to
/usr/data/users/saulius/crontab/automatic-downloads/rss-feeds/ACS/lib/dictionaries/cif_core.dic
dictionary named 'cif_core.dic' version 2.4.2 from 2011-04-26.

Automatic conversion script
Id: cif_fix_values 2281 2013-09-26 08:29:07Z andrius 

 Adding full bibliography for 4083297--4083306.cif.
;
_cod_original_sg_symbol_H-M P2(1)/n
_cod_database_code 4083300

loop_
_symmetry_equiv_pos_as_xyz
'x, y, z'
'-x+1/2, y+1/2, -z+1/2'
'-x, -y, -z'
'x-1/2, -y-1/2, z-1/2'

loop_
_atom_site_label
_atom_site_type_symbol
_atom_site_fract_x
_atom_site_fract_y
_atom_site_fract_z
_atom_site_U_iso_or_equiv
_atom_site_adp_type
_atom_site_occupancy
_atom_site_symmetry_multiplicity
_atom_site_calc_flag
_atom_site_refinement_flags
O O 0.16752(14) 0.00805(12) 0.57440(11) 0.0631(4) Uani 1 1 d .
S1 S 0.20544(4) 0.18209(4) 0.42974(4) 0.04478(19) Uani 1 1 d .
S2 S 0.54496(4) 0.17777(5) 0.44317(4) 0.0592(2) Uani 1 1 d .
B12 B 0.45411(18) 0.26835(16) 0.35297(16) 0.0407(5) Uani 1 1 d .
C14 C 0.43846(17) 0.12707(15) 0.52387(14) 0.0471(5) Uani 1 1 d .
H14 H 0.4744 0.0927 0.5831 0.057 Uiso 1 1 calc R
C15 C 0.25861(17) 0.05941(15) 0.59975(14) 0.0468(4) Uani 1 1 d .
C13 C 0.31670(15) 0.12593(14) 0.52065(12) 0.0391(4) Uani 1 1 d .
B10 B 0.3682(2) 0.22168(17) 0.23761(16) 0.0460(5) Uani 1 1 d .
H10 H 0.3654 0.1371 0.2144 0.055 Uiso 1 1 calc R
B8 B 0.37998(19) 0.38227(17) 0.40373(18) 0.0497(5) Uani 1 1 d .
H8 H 0.3847 0.4018 0.4882 0.060 Uiso 1 1 calc R
B9 B 0.29490(17) 0.27078(15) 0.34868(15) 0.0384(4) Uani 1 1 d .
C16 C 0.31184(18) 0.06043(18) 0.71182(15) 0.0538(5) Uani 1 1 d .
C19 C 0.3816(3) 0.0691(4) 0.9241(2) 0.1017(12) Uani 1 1 d .
H19 H 0.4026 0.0727 0.9962 0.122 Uiso 1 1 calc R
C2 C 0.44564(19) 0.42514(16) 0.20507(17) 0.0585(5) Uani 1 1 d .
H2 H 0.4965 0.4783 0.1554 0.070 Uiso 1 1 calc R
B11 B 0.5005(2) 0.30053(18) 0.22637(18) 0.0503(5) Uani 1 1 d .
H11 H 0.5839 0.2684 0.1958 0.060 Uiso 1 1 calc R
B5 B 0.2459(2) 0.40366(18) 0.32042(19) 0.0539(6) Uani 1 1 d .
H5 H 0.1630 0.4378 0.3499 0.065 Uiso 1 1 calc R
B4 B 0.2385(2) 0.30435(19) 0.21880(18) 0.0524(6) Uani 1 1 d .
H4 H 0.1508 0.2747 0.1832 0.063 Uiso 1 1 calc R
C17 C 0.3568(2) 0.1538(2) 0.75718(17) 0.0662(6) Uani 1 1 d .
H17 H 0.3647 0.2143 0.7158 0.079 Uiso 1 1 calc R
C1 C 0.2967(2) 0.42741(17) 0.20114(18) 0.0614(6) Uani 1 1 d .
H1 H 0.2430 0.4824 0.1487 0.074 Uiso 1 1 calc R
B7 B 0.5068(2) 0.39908(19) 0.32796(19) 0.0545(6) Uani 1 1 d .
H7 H 0.5943 0.4301 0.3626 0.065 Uiso 1 1 calc R
B3 B 0.3656(3) 0.32293(19) 0.1429(2) 0.0599(7) Uani 1 1 d .
H3 H 0.3608 0.3071 0.0577 0.072 Uiso 1 1 calc R
C21 C 0.3043(2) -0.0307(2) 0.77254(18) 0.0737(7) Uani 1 1 d .
H21 H 0.2745 -0.0941 0.7426 0.088 Uiso 1 1 calc R
B6 B 0.3775(3) 0.48257(19) 0.3068(2) 0.0652(7) Uani 1 1 d .
H6 H 0.3803 0.5683 0.3257 0.078 Uiso 1 1 calc R
C20 C 0.3425(3) -0.0257(3) 0.8803(2) 0.0939(10) Uani 1 1 d .
H20 H 0.3411 -0.0867 0.9218 0.113 Uiso 1 1 calc R
C18 C 0.3903(2) 0.1579(3) 0.8641(2) 0.0917(9) Uani 1 1 d .
H18 H 0.4188 0.2214 0.8947 0.110 Uiso 1 1 calc R

loop_
_atom_site_aniso_label
_atom_site_aniso_U_11
_atom_site_aniso_U_22
_atom_site_aniso_U_33
_atom_site_aniso_U_23
_atom_site_aniso_U_13
_atom_site_aniso_U_12
O 0.0706(10) 0.0600(9) 0.0613(9) 0.0000(7) 0.0218(7) -0.0141(8)
S1 0.0387(3) 0.0515(3) 0.0447(3) 0.0081(2) 0.0068(2) -0.00257(18)
S2 0.0391(3) 0.0849(4) 0.0551(4) 0.0203(3) 0.0137(2) 0.0129(2)
B12 0.0389(10) 0.0431(11) 0.0412(11) -0.0002(9) 0.0116(8) 0.0007(8)
C14 0.0513(11) 0.0558(11) 0.0352(9) 0.0067(9) 0.0093(7) 0.0100(9)
C15 0.0540(11) 0.0441(10) 0.0447(10) 0.0029(8) 0.0198(8) 0.0075(9)
C13 0.0462(10) 0.0406(9) 0.0316(8) 0.0008(7) 0.0094(7) 0.0013(7)
B10 0.0610(13) 0.0396(11) 0.0385(11) -0.0011(9) 0.0112(9) -0.0016(9)
B8 0.0485(12) 0.0471(12) 0.0553(12) -0.0129(10) 0.0166(10) -0.0057(9)
B9 0.0399(10) 0.0367(10) 0.0391(10) 0.0013(8) 0.0068(8) 0.0022(8)
C16 0.0554(12) 0.0669(13) 0.0416(10) 0.0116(10) 0.0209(8) 0.0191(10)
C19 0.0736(19) 0.184(4) 0.0485(15) 0.016(2) 0.0112(13) 0.039(2)
C2 0.0654(13) 0.0426(11) 0.0708(13) 0.0106(10) 0.0275(10) -0.0013(9)
B11 0.0591(14) 0.0430(11) 0.0515(13) 0.0030(10) 0.0228(10) 0.0025(10)
B5 0.0533(13) 0.0403(11) 0.0701(15) 0.0055(11) 0.0189(11) 0.0082(10)
B4 0.0580(14) 0.0525(13) 0.0463(13) 0.0109(10) 0.0015(10) -0.0020(10)
C17 0.0627(14) 0.0940(18) 0.0430(11) -0.0014(12) 0.0107(10) 0.0074(12)
C1 0.0679(13) 0.0474(11) 0.0705(14) 0.0207(10) 0.0151(11) 0.0089(10)
B7 0.0520(13) 0.0486(12) 0.0654(14) -0.0079(12) 0.0205(11) -0.0123(10)
B3 0.0814(18) 0.0549(14) 0.0449(13) 0.0084(11) 0.0137(12) 0.0007(12)
C21 0.0772(16) 0.0840(17) 0.0645(14) 0.0291(13) 0.0358(11) 0.0321(13)
B6 0.0737(17) 0.0355(11) 0.0904(19) -0.0037(12) 0.0314(14) -0.0021(11)
C20 0.0810(19) 0.140(3) 0.0651(16) 0.0536(19) 0.0355(14) 0.0548(19)
C18 0.0707(17) 0.152(3) 0.0532(15) -0.0121(17) 0.0080(13) 0.0116(17)

loop_
_atom_type_symbol
_atom_type_description
_atom_type_scat_dispersion_real
_atom_type_scat_dispersion_imag
_atom_type_scat_source
C C 0.0033 0.0016 'International Tables Vol C Tables 4.2.6.8 and 6.1.1.4'
H H 0.0000 0.0000 'International Tables Vol C Tables 4.2.6.8 and 6.1.1.4'
B B 0.0013 0.0007 'International Tables Vol C Tables 4.2.6.8 and 6.1.1.4'
O O 0.0106 0.0060 'International Tables Vol C Tables 4.2.6.8 and 6.1.1.4'
S S 0.1246 0.1234 'International Tables Vol C Tables 4.2.6.8 and 6.1.1.4'

loop_
_geom_angle_atom_site_label_1
_geom_angle_atom_site_label_2
_geom_angle_atom_site_label_3
_geom_angle
C13 S1 B9 103.41(8)
C14 S2 B12 103.47(9)
B9 B12 B11 108.92(14)
B9 B12 B7 108.59(15)
B11 B12 B7 60.44(13)
B9 B12 B10 60.81(11)
B11 B12 B10 59.85(12)
B7 B12 B10 108.35(15)
B9 B12 B8 60.92(11)
B11 B12 B8 108.53(15)
B7 B12 B8 59.53(12)
B10 B12 B8 109.30(14)
B9 B12 S2 121.53(13)
B11 B12 S2 121.53(14)
B7 B12 S2 120.50(13)
B10 B12 S2 122.52(14)
B8 B12 S2 120.29(13)
C13 C14 S2 134.86(14)
C13 C14 H14 112.6
S2 C14 H14 112.6
O C15 C13 120.35(17)
O C15 C16 120.84(18)
C13 C15 C16 118.77(17)
C14 C13 C15 117.77(15)
C14 C13 S1 131.28(14)
C15 C13 S1 110.71(12)
B3 B10 B4 60.66(14)
B3 B10 B11 60.82(14)
B4 B10 B11 108.89(15)
B3 B10 B12 108.09(16)
B4 B10 B12 107.04(15)
B11 B10 B12 59.77(12)
B3 B10 B9 108.09(15)
B4 B10 B9 59.80(12)
B11 B10 B9 107.14(14)
B12 B10 B9 58.66(11)
B3 B10 H10 121.0
B4 B10 H10 121.5
B11 B10 H10 121.4
B12 B10 H10 122.6
B9 B10 H10 122.6
B6 B8 B7 60.27(14)
B6 B8 B5 60.26(14)
B7 B8 B5 108.19(17)
B6 B8 B12 107.45(16)
B7 B8 B12 59.82(12)
B5 B8 B12 106.66(15)
B6 B8 B9 107.54(16)
B7 B8 B9 106.87(15)
B5 B8 B9 59.78(12)
B12 B8 B9 58.50(11)
B6 B8 H8 121.6
B7 B8 H8 121.7
B5 B8 H8 121.8
B12 B8 H8 122.8
B9 B8 H8 122.7
B12 B9 B4 108.25(15)
B12 B9 B5 108.09(14)
B4 B9 B5 60.63(13)
B12 B9 B10 60.53(11)
B4 B9 B10 59.46(12)
B5 B9 B10 108.05(14)
B12 B9 B8 60.58(12)
B4 B9 B8 108.42(15)
B5 B9 B8 59.49(12)
B10 B9 B8 108.81(14)
B12 B9 S1 123.13(12)
B4 B9 S1 119.91(13)
B5 B9 S1 120.58(13)
B10 B9 S1 121.70(13)
B8 B9 S1 122.26(13)
C17 C16 C21 120.0(2)
C17 C16 C15 120.48(18)
C21 C16 C15 119.2(2)
C18 C19 C20 121.0(3)
C18 C19 H19 119.5
C20 C19 H19 119.5
C1 C2 B7 111.14(16)
C1 C2 B11 111.51(16)
B7 C2 B11 63.85(13)
C1 C2 B6 61.21(15)
B7 C2 B6 62.93(15)
B11 C2 B6 116.15(17)
C1 C2 B3 61.27(14)
B7 C2 B3 116.05(15)
B11 C2 B3 63.22(14)
B6 C2 B3 115.16(17)
C1 C2 H2 121.6
B7 C2 H2 117.7
B11 C2 H2 117.4
B6 C2 H2 117.0
B3 C2 H2 116.9
C2 B11 B12 103.40(16)
C2 B11 B10 103.94(16)
B12 B11 B10 60.38(12)
C2 B11 B3 59.10(13)
B12 B11 B3 107.03(16)
B10 B11 B3 58.86(13)
C2 B11 B7 58.07(13)
B12 B11 B7 59.79(12)
B10 B11 B7 108.27(15)
B3 B11 B7 107.93(17)
C2 B11 H11 125.4
B12 B11 H11 122.9
B10 B11 H11 122.5
B3 B11 H11 121.9
B7 B11 H11 121.4
C1 B5 B8 104.39(16)
C1 B5 B6 58.98(14)
B8 B5 B6 59.50(14)
C1 B5 B9 103.40(15)
B8 B5 B9 60.73(12)
B6 B5 B9 107.69(16)
C1 B5 B4 58.11(13)
B8 B5 B4 108.54(15)
B6 B5 B4 108.06(17)
B9 B5 B4 59.55(12)
C1 B5 H5 125.4
B8 B5 H5 122.0
B6 B5 H5 121.5
B9 B5 H5 122.8
B4 B5 H5 121.5
C1 B4 B10 103.98(16)
C1 B4 B9 103.33(16)
B10 B4 B9 60.74(12)
C1 B4 B3 59.06(13)
B10 B4 B3 59.17(13)
B9 B4 B3 107.66(16)
C1 B4 B5 57.73(13)
B10 B4 B5 108.44(15)
B9 B4 B5 59.83(12)
B3 B4 B5 107.87(17)
C1 B4 H4 125.7
B10 B4 H4 122.3
B9 B4 H4 122.6
B3 B4 H4 121.6
B5 B4 H4 121.5
C16 C17 C18 120.2(3)
C16 C17 H17 119.9
C18 C17 H17 119.9
C2 C1 B5 111.65(16)
C2 C1 B4 111.65(16)
B5 C1 B4 64.16(14)
C2 C1 B6 61.32(14)
B5 C1 B6 63.13(14)
B4 C1 B6 116.45(16)
C2 C1 B3 61.55(14)
B5 C1 B3 116.37(16)
B4 C1 B3 62.93(14)
B6 C1 B3 115.49(17)
C2 C1 H1 121.4
B5 C1 H1 117.3
B4 C1 H1 117.4
B6 C1 H1 116.8
B3 C1 H1 116.8
C2 B7 B8 104.60(16)
C2 B7 B6 59.00(14)
B8 B7 B6 59.60(14)
C2 B7 B12 103.40(15)
B8 B7 B12 60.65(12)
B6 B7 B12 107.57(16)
C2 B7 B11 58.08(13)
B8 B7 B11 108.89(16)
B6 B7 B11 108.15(17)
B12 B7 B11 59.77(12)
C2 B7 H7 125.4
B8 B7 H7 121.8
B6 B7 H7 121.5
B12 B7 H7 122.8
B11 B7 H7 121.3
C1 B3 C2 57.18(13)
C1 B3 B10 103.95(16)
C2 B3 B10 103.99(16)
C1 B3 B4 58.01(14)
C2 B3 B4 104.24(17)
B10 B3 B4 60.18(13)
C1 B3 B11 103.85(17)
C2 B3 B11 57.68(13)
B10 B3 B11 60.33(13)
B4 B3 B11 108.13(17)
C1 B3 H3 125.2
C2 B3 H3 125.1
B10 B3 H3 123.1
B4 B3 H3 122.1
B11 B3 H3 122.4
C16 C21 C20 118.8(3)
C16 C21 H21 120.6
C20 C21 H21 120.6
C1 B6 C2 57.47(13)
C1 B6 B8 104.14(16)
C2 B6 B8 104.30(16)
C1 B6 B7 104.31(17)
C2 B6 B7 58.07(13)
B8 B6 B7 60.13(14)
C1 B6 B5 57.90(14)
C2 B6 B5 104.41(17)
B8 B6 B5 60.24(13)
B7 B6 B5 108.06(16)
C1 B6 H6 124.9
C2 B6 H6 124.8
B8 B6 H6 123.1
B7 B6 H6 122.2
B5 B6 H6 122.2
C19 C20 C21 119.9(3)
C19 C20 H20 120.0
C21 C20 H20 120.0
C19 C18 C17 119.9(3)
C19 C18 H18 120.0
C17 C18 H18 120.0

loop_
_geom_bond_atom_site_label_1
_geom_bond_atom_site_label_2
_geom_bond_distance
O C15 1.215(2)
S1 C13 1.7671(17)
S1 B9 1.850(2)
S2 C14 1.7366(19)
S2 B12 1.853(2)
B12 B9 1.751(3)
B12 B11 1.773(3)
B12 B7 1.774(3)
B12 B10 1.784(3)
B12 B8 1.789(3)
C14 C13 1.339(2)
C14 H14 0.9300
C15 C13 1.488(2)
C15 C16 1.501(3)
B10 B3 1.748(3)
B10 B4 1.766(3)
B10 B11 1.775(3)
B10 B9 1.789(3)
B10 H10 1.1000
B8 B6 1.759(4)
B8 B7 1.769(3)
B8 B5 1.772(3)
B8 B9 1.794(3)
B8 H8 1.1000
B9 B4 1.773(3)
B9 B5 1.778(3)
C16 C17 1.380(3)
C16 C21 1.384(3)
C19 C18 1.357(5)
C19 C20 1.367(5)
C19 H19 0.9300
C2 C1 1.638(3)
C2 B7 1.688(3)
C2 B11 1.688(3)
C2 B6 1.705(3)
C2 B3 1.714(3)
C2 H2 1.1000
B11 B3 1.783(4)
B11 B7 1.785(3)
B11 H11 1.1000
B5 C1 1.683(3)
B5 B6 1.773(3)
B5 B4 1.792(4)
B5 H5 1.1000
B4 C1 1.690(3)
B4 B3 1.775(4)
B4 H4 1.1000
C17 C18 1.384(3)
C17 H17 0.9300
C1 B6 1.703(4)
C1 B3 1.709(3)
C1 H1 1.1000
B7 B6 1.771(4)
B7 H7 1.1000
B3 H3 1.1000
C21 C20 1.406(4)
C21 H21 0.9300
B6 H6 1.1000
C20 H20 0.9300
C18 H18 0.9300
